data_7719077
loop_
_publ_author_name
'Saccone, Marco'
'Valkonen, Arto'
'Rissanen, Kari'
'Cametti, Massimo'

_publ_section_title
;
 X-ray crystallographic and computational studies of quaternary ammonium
 chloride salt complexes with uranyl-salophen compounds.
;
_journal_issue 40
_journal_name_full 'Dalton transactions (Cambridge, England : 2003)'
_journal_page_first 15043
_journal_page_last 15054
_journal_paper_doi 10.1039/d5dt01115a
_journal_volume 54
_journal_year 2025
_chemical_formula_moiety 'C34 H26 Cl N2 O6 U, C8 H20 N, C3 H6 O, 0.33(H2 O)'
_chemical_formula_sum 'C45 H52.66 Cl N3 O7.33 U'
_chemical_formula_weight 1026.32
_space_group_crystal_system monoclinic
_space_group_IT_number 14
_space_group_name_Hall '-P 2ybc'
_space_group_name_H-M_alt 'P 1 21/c 1'
_atom_sites_solution_hydrogens mixed
_atom_sites_solution_primary dual
_audit_creation_method SHELXL-2019/3
_audit_update_record
;
2025-06-18 deposited with the CCDC.	2025-07-07 downloaded from the CCDC.
;
_cell_angle_alpha 90
_cell_angle_beta 104.3950(10)
_cell_angle_gamma 90
_cell_formula_units_Z 4
_cell_length_a 14.1252(3)
_cell_length_b 20.4511(4)
_cell_length_c 15.7079(3)
_cell_measurement_reflns_used 125191
_cell_measurement_temperature 123(2)
_cell_measurement_theta_max 28.283
_cell_measurement_theta_min 0.407
_cell_volume 4395.17(15)
_computing_cell_refinement 'DENZO-SMN (Otwinowski & Minor, 1997)'
_computing_data_collection 'Collect (Bruker, 2008)'
_computing_data_reduction DENZO-SMN
_computing_molecular_graphics SHELXL-2019/2
_computing_publication_material SHELXL-2019/2
_computing_structure_refinement 'SHELXL-2019/2 (Sheldrick, 2018)'
_computing_structure_solution 'SHELXT (Sheldrick, 2015)'
_diffrn_ambient_temperature 123(2)
_diffrn_detector_area_resol_mean 9
_diffrn_measured_fraction_theta_full 0.999
_diffrn_measured_fraction_theta_max 0.999
_diffrn_measurement_device_type 'Bruker Kappa APEX-II'
_diffrn_measurement_method '\f and \w scans'
_diffrn_radiation_source 'fine-focus sealed tube'
_diffrn_radiation_type MoK\a
_diffrn_radiation_wavelength 0.71073
_diffrn_reflns_av_R_equivalents 0.1000
_diffrn_reflns_av_unetI/netI 0.0610
_diffrn_reflns_Laue_measured_fraction_full 0.999
_diffrn_reflns_Laue_measured_fraction_max 0.999
_diffrn_reflns_limit_h_max 16
_diffrn_reflns_limit_h_min -16
_diffrn_reflns_limit_k_max 24
_diffrn_reflns_limit_k_min -22
_diffrn_reflns_limit_l_max 18
_diffrn_reflns_limit_l_min -18
_diffrn_reflns_number 57725
_diffrn_reflns_point_group_measured_fraction_full 0.999
_diffrn_reflns_point_group_measured_fraction_max 0.999
_diffrn_reflns_theta_full 25.242
_diffrn_reflns_theta_max 25.249
_diffrn_reflns_theta_min 2.400
_exptl_absorpt_coefficient_mu 3.806
_exptl_absorpt_correction_T_max 0.5612
_exptl_absorpt_correction_T_min 0.4625
_exptl_absorpt_correction_type multi-scan
_exptl_absorpt_process_details 'Sadabs (Bruker, 2012)'
_exptl_crystal_colour orange
_exptl_crystal_density_diffrn 1.551
_exptl_crystal_description block
_exptl_crystal_F_000 2045
_exptl_crystal_size_max 0.350
_exptl_crystal_size_mid 0.170
_exptl_crystal_size_min 0.150
_refine_diff_density_max 0.797
_refine_diff_density_min -0.488
_refine_diff_density_rms 0.115
_refine_ls_extinction_method none
_refine_ls_goodness_of_fit_ref 1.018
_refine_ls_hydrogen_treatment constr
_refine_ls_matrix_type full
_refine_ls_number_parameters 577
_refine_ls_number_reflns 7946
_refine_ls_number_restraints 84
_refine_ls_restrained_S_all 1.015
_refine_ls_R_factor_all 0.0615
_refine_ls_R_factor_gt 0.0392
_refine_ls_shift/su_max 0.002
_refine_ls_shift/su_mean 0.000
_refine_ls_structure_factor_coef Fsqd
_refine_ls_weighting_details 'w=1/[\s^2^(Fo^2^)+(0.0160P)^2^+10.2921P] where P=(Fo^2^+2Fc^2^)/3'
_refine_ls_weighting_scheme calc
_refine_ls_wR_factor_gt 0.0684
_refine_ls_wR_factor_ref 0.0749
_reflns_Friedel_coverage 0.000
_reflns_number_gt 6108
_reflns_number_total 7946
_reflns_threshold_expression 'I > 2\s(I)'
_cod_data_source_file d5dt01115a2.cif
_cod_data_source_block '[DMDPA][1-Cl]'
_cod_depositor_comments 'Adding full bibliography for 7719076--7719077.cif.'
_cod_original_sg_symbol_H-M 'P 21/c'
_cod_database_code 7719077
_shelx_shelxl_version_number 2019/3
_shelx_space_group_comment
;
The symmetry employed for this shelxl refinement is uniquely defined
by the following loop, which should always be used as a source of
symmetry information in preference to the above space-group names.
They are only intended as comments.
;
_shelx_estimated_absorpt_t_min 0.349
_shelx_estimated_absorpt_t_max 0.599

loop_
_space_group_symop_operation_xyz
'x, y, z'
'-x, y+1/2, -z+1/2'
'-x, -y, -z'
'x, -y-1/2, z-1/2'

loop_
_atom_site_label
_atom_site_type_symbol
_atom_site_fract_x
_atom_site_fract_y
_atom_site_fract_z
_atom_site_U_iso_or_equiv
_atom_site_adp_type
_atom_site_occupancy
_atom_site_site_symmetry_order
_atom_site_calc_flag
_atom_site_refinement_flags_posn
_atom_site_refinement_flags_adp
_atom_site_refinement_flags_occupancy
_atom_site_disorder_assembly
_atom_site_disorder_group
U1 U 0.30294(2) 0.35510(2) 0.43583(2) 0.02235(7) Uani 1 1 d . . . . .
Cl1 Cl 0.36551(11) 0.37305(7) 0.28584(8) 0.0339(3) Uani 1 1 d . . . . .
O1 O 0.2233(3) 0.29050(18) 0.3882(2) 0.0314(9) Uani 1 1 d D . . . .
O2 O 0.3799(2) 0.41888(17) 0.4916(2) 0.0261(8) Uani 1 1 d . . . . .
O10 O 0.1940(2) 0.43231(18) 0.3684(2) 0.0248(8) Uani 1 1 d . . . . .
O15 O 0.1030(3) 0.48221(19) 0.2122(2) 0.0324(9) Uani 1 1 d . . . . .
O26 O 0.4350(3) 0.28854(19) 0.4644(2) 0.0321(9) Uani 1 1 d . . . . .
O31 O 0.5484(3) 0.21011(19) 0.3800(2) 0.0305(9) Uani 1 1 d . . . . .
N7 N 0.1783(3) 0.3791(2) 0.5260(3) 0.0237(10) Uani 1 1 d . . . . .
N23 N 0.3250(3) 0.2948(2) 0.5859(3) 0.0243(10) Uani 1 1 d . . . . .
C1 C 0.2849(4) 0.3258(3) 0.6504(3) 0.0248(12) Uani 1 1 d . . . . .
C2 C 0.3177(4) 0.3159(3) 0.7413(3) 0.0283(13) Uani 1 1 d . . . . .
H2 H 0.370500 0.286805 0.763765 0.034 Uiso 1 1 calc R U . . .
C3 C 0.2736(4) 0.3481(3) 0.7979(3) 0.0320(13) Uani 1 1 d . . . . .
H3 H 0.295046 0.340288 0.859324 0.038 Uiso 1 1 calc R U . . .
C4 C 0.1987(5) 0.3917(3) 0.7667(4) 0.0392(15) Uani 1 1 d . . . . .
H4 H 0.169066 0.413882 0.806556 0.047 Uiso 1 1 calc R U . . .
C5 C 0.1663(5) 0.4032(3) 0.6770(3) 0.0356(14) Uani 1 1 d . . . . .
H5 H 0.115717 0.434039 0.655440 0.043 Uiso 1 1 calc R U . . .
C6 C 0.2082(4) 0.3695(3) 0.6189(3) 0.0287(13) Uani 1 1 d . . . . .
C8 C 0.0862(4) 0.3882(3) 0.4909(3) 0.0292(13) Uani 1 1 d . . . . .
H8 H 0.043292 0.382186 0.528174 0.035 Uiso 1 1 calc R U . . .
C9 C 0.0417(4) 0.4065(3) 0.4013(3) 0.0254(12) Uani 1 1 d . . . . .
C10 C 0.0979(4) 0.4307(3) 0.3460(3) 0.0257(12) Uani 1 1 d . . . . .
C11 C 0.0456(4) 0.4565(3) 0.2622(3) 0.0270(12) Uani 1 1 d . . . . .
C12 C -0.0544(4) 0.4540(3) 0.2376(4) 0.0346(14) Uani 1 1 d . . . . .
H12 H -0.087838 0.470987 0.181990 0.042 Uiso 1 1 calc R U . . .
C13 C -0.1081(4) 0.4273(3) 0.2923(4) 0.0398(15) Uani 1 1 d . . . . .
H13 H -0.177354 0.424998 0.273337 0.048 Uiso 1 1 calc R U . . .
C14 C -0.0608(4) 0.4044(3) 0.3730(4) 0.0380(15) Uani 1 1 d . . . . .
H14 H -0.097491 0.386776 0.410684 0.046 Uiso 1 1 calc R U . . .
C16 C 0.0517(5) 0.5090(4) 0.1299(4) 0.0554(19) Uani 1 1 d . . . . .
H16A H 0.015410 0.548523 0.139924 0.066 Uiso 1 1 calc R U . . .
H16B H 0.003821 0.476696 0.097613 0.066 Uiso 1 1 calc R U . . .
C17 C 0.1234(5) 0.5267(4) 0.0759(4) 0.0427(16) Uani 1 1 d . . . . .
C18 C 0.1802(5) 0.4789(4) 0.0533(4) 0.057(2) Uani 1 1 d . . . . .
H18 H 0.178627 0.435795 0.075362 0.068 Uiso 1 1 calc R U . . .
C19 C 0.2418(5) 0.4940(5) -0.0033(5) 0.067(2) Uani 1 1 d . . . . .
H19 H 0.283021 0.461491 -0.018152 0.080 Uiso 1 1 calc R U . . .
C20 C 0.2407(5) 0.5557(5) -0.0357(4) 0.058(2) Uani 1 1 d . . . . .
H20 H 0.278858 0.566317 -0.075802 0.069 Uiso 1 1 calc R U . . .
C21 C 0.1844(6) 0.6020(4) -0.0101(4) 0.061(2) Uani 1 1 d . . . . .
H21 H 0.184912 0.645540 -0.031202 0.073 Uiso 1 1 calc R U . . .
C22 C 0.1272(5) 0.5869(4) 0.0455(4) 0.0548(19) Uani 1 1 d . . . . .
H22 H 0.089207 0.620303 0.062883 0.066 Uiso 1 1 calc R U . . .
C24 C 0.3589(4) 0.2358(3) 0.6029(3) 0.0266(12) Uani 1 1 d . . . . .
H24 H 0.348252 0.215613 0.654223 0.032 Uiso 1 1 calc R U . . .
C25 C 0.4110(4) 0.1978(3) 0.5518(3) 0.0282(13) Uani 1 1 d . . . . .
C26 C 0.4508(4) 0.2274(3) 0.4863(3) 0.0277(13) Uani 1 1 d . . . . .
C27 C 0.5093(4) 0.1867(3) 0.4463(3) 0.0244(12) Uani 1 1 d . . . . .
C28 C 0.5235(4) 0.1218(3) 0.4679(3) 0.0295(13) Uani 1 1 d . . . . .
H28 H 0.561580 0.095485 0.439251 0.035 Uiso 1 1 calc R U . . .
C29 C 0.4823(4) 0.0941(3) 0.5319(3) 0.0327(14) Uani 1 1 d . . . . .
H29 H 0.492174 0.049027 0.545943 0.039 Uiso 1 1 calc R U . . .
C30 C 0.4279(4) 0.1316(3) 0.5745(3) 0.0292(13) Uani 1 1 d . . . . .
H30 H 0.401697 0.112893 0.619107 0.035 Uiso 1 1 calc R U . . .
C32 C 0.6075(4) 0.2687(3) 0.4000(4) 0.0393(15) Uani 1 1 d . . . . .
H32A H 0.651816 0.265538 0.459503 0.047 Uiso 1 1 calc R U . . .
H32B H 0.565162 0.307531 0.397913 0.047 Uiso 1 1 calc R U . . .
C33 C 0.6654(4) 0.2744(3) 0.3323(3) 0.0295(13) Uani 1 1 d . . . . .
C34 C 0.6243(4) 0.3015(3) 0.2505(3) 0.0339(14) Uani 1 1 d . . . . .
H34 H 0.560222 0.319379 0.238731 0.041 Uiso 1 1 calc R U . . .
C35 C 0.6746(5) 0.3028(3) 0.1870(4) 0.0401(15) Uani 1 1 d . . . . .
H35 H 0.645674 0.322068 0.131570 0.048 Uiso 1 1 calc R U . . .
C36 C 0.7677(5) 0.2764(3) 0.2025(4) 0.0453(16) Uani 1 1 d . . . . .
H36 H 0.801445 0.276310 0.157177 0.054 Uiso 1 1 calc R U . . .
C37 C 0.8110(5) 0.2503(3) 0.2834(4) 0.0479(17) Uani 1 1 d . . . . .
H37 H 0.875587 0.233427 0.295143 0.057 Uiso 1 1 calc R U . . .
C38 C 0.7589(5) 0.2490(3) 0.3481(4) 0.0409(16) Uani 1 1 d . . . . .
H38 H 0.788033 0.230297 0.403819 0.049 Uiso 1 1 calc R U . . .
N39 N 0.3982(3) 0.5738(2) 0.3188(3) 0.0310(11) Uani 1 1 d . . . . .
C40 C 0.3181(4) 0.5588(3) 0.2398(4) 0.0451(16) Uani 1 1 d . . . . .
H40A H 0.297654 0.513225 0.242367 0.068 Uiso 1 1 calc R U . . .
H40B H 0.262536 0.587807 0.238393 0.068 Uiso 1 1 calc R U . . .
H40C H 0.341513 0.565526 0.186723 0.068 Uiso 1 1 calc R U . . .
C41 C 0.4297(4) 0.6433(3) 0.3151(4) 0.0372(13) Uani 1 1 d . . . . .
H41A H 0.482409 0.653030 0.367182 0.056 Uiso 1 1 calc R U . . .
H41B H 0.453106 0.650033 0.262077 0.056 Uiso 1 1 calc R U . . .
H41C H 0.374129 0.672315 0.313747 0.056 Uiso 1 1 calc R U . . .
C42 C 0.4842(5) 0.5282(3) 0.3227(4) 0.0431(16) Uani 1 1 d . . . . .
H42A H 0.538040 0.541145 0.373315 0.052 Uiso 1 1 calc R U . . .
H42B H 0.464144 0.483317 0.334087 0.052 Uiso 1 1 calc R U . . .
C43 C 0.5228(5) 0.5268(4) 0.2419(5) 0.0559(19) Uani 1 1 d . . . . .
H43A H 0.538342 0.571871 0.226655 0.067 Uiso 1 1 calc R U . . .
H43B H 0.472393 0.508884 0.191942 0.067 Uiso 1 1 calc R U . . .
C44 C 0.6142(6) 0.4848(4) 0.2583(6) 0.086(3) Uani 1 1 d . . . . .
H44A H 0.639054 0.484068 0.205309 0.129 Uiso 1 1 calc R U . . .
H44B H 0.664192 0.502966 0.307339 0.129 Uiso 1 1 calc R U . . .
H44C H 0.598382 0.440112 0.272698 0.129 Uiso 1 1 calc R U . . .
C45 C 0.3639(6) 0.5629(3) 0.4009(4) 0.057(2) Uani 1 1 d D . . . .
H45A H 0.338789 0.517575 0.398918 0.069 Uiso 1 1 calc R U . A 1
H45B H 0.421849 0.565423 0.451454 0.069 Uiso 1 1 calc R U . A 1
C46 C 0.288(2) 0.6068(16) 0.420(2) 0.087(6) Uani 0.59(3) 1 d D U P B 1
H46A H 0.225643 0.603163 0.374294 0.104 Uiso 0.59(3) 1 calc R U P B 1
H46B H 0.309691 0.652991 0.424541 0.104 Uiso 0.59(3) 1 calc R U P B 1
C47 C 0.277(2) 0.5804(10) 0.5105(15) 0.077(5) Uani 0.59(3) 1 d D U P B 1
H47A H 0.227910 0.606191 0.529879 0.116 Uiso 0.59(3) 1 calc R U P B 1
H47B H 0.256678 0.534466 0.504196 0.116 Uiso 0.59(3) 1 calc R U P B 1
H47C H 0.340015 0.583873 0.554018 0.116 Uiso 0.59(3) 1 calc R U P B 1
C46B C 0.274(3) 0.601(2) 0.403(3) 0.086(6) Uani 0.41(3) 1 d D U P B 2
H46C H 0.224796 0.589231 0.348462 0.103 Uiso 0.41(3) 1 calc R U P B 2
H46D H 0.290515 0.647204 0.397764 0.103 Uiso 0.41(3) 1 calc R U P B 2
C47B C 0.219(3) 0.5974(15) 0.479(2) 0.081(6) Uani 0.41(3) 1 d D U P B 2
H47D H 0.162723 0.626681 0.464617 0.122 Uiso 0.41(3) 1 calc R U P B 2
H47E H 0.197536 0.552539 0.484324 0.122 Uiso 0.41(3) 1 calc R U P B 2
H47F H 0.263924 0.611102 0.534128 0.122 Uiso 0.41(3) 1 calc R U P B 2
O49 O -0.0617(6) 0.2474(5) 0.5617(6) 0.081(3) Uani 0.670(7) 1 d D U P C 1
C48 C 0.0794(8) 0.2129(6) 0.5167(7) 0.068(3) Uani 0.670(7) 1 d D U P C 1
H48A H 0.093423 0.165980 0.516871 0.102 Uiso 0.670(7) 1 calc R U P C 1
H48B H 0.140948 0.237412 0.531605 0.102 Uiso 0.670(7) 1 calc R U P C 1
H48C H 0.041183 0.225991 0.458237 0.102 Uiso 0.670(7) 1 calc R U P C 1
C49 C 0.0215(6) 0.2274(6) 0.5841(5) 0.068(3) Uani 0.670(7) 1 d D U P C 1
C50 C 0.0694(9) 0.2124(7) 0.6799(6) 0.075(4) Uani 0.670(7) 1 d D U P C 1
H50A H 0.022068 0.219257 0.715277 0.113 Uiso 0.670(7) 1 calc R U P C 1
H50B H 0.125625 0.241352 0.700794 0.113 Uiso 0.670(7) 1 calc R U P C 1
H50C H 0.091398 0.166764 0.685365 0.113 Uiso 0.670(7) 1 calc R U P C 1
O52 O -0.0001(15) 0.2568(9) 0.5638(12) 0.072(5) Uani 0.330(7) 1 d D U P C 2
C51 C 0.1248(15) 0.1805(9) 0.6328(15) 0.066(5) Uani 0.330(7) 1 d D U P C 2
H51A H 0.099968 0.136541 0.639610 0.099 Uiso 0.330(7) 1 calc R U P C 2
H51B H 0.180737 0.189887 0.682295 0.099 Uiso 0.330(7) 1 calc R U P C 2
H51C H 0.145492 0.182713 0.577720 0.099 Uiso 0.330(7) 1 calc R U P C 2
C52 C 0.0446(16) 0.2305(11) 0.6307(11) 0.062(5) Uani 0.330(7) 1 d D U P C 2
C53 C 0.0308(16) 0.2566(10) 0.7170(13) 0.065(5) Uani 0.330(7) 1 d D U P C 2
H53A H 0.092107 0.276013 0.750759 0.097 Uiso 0.330(7) 1 calc R U P C 2
H53B H 0.011944 0.220723 0.750795 0.097 Uiso 0.330(7) 1 calc R U P C 2
H53C H -0.020646 0.289944 0.705409 0.097 Uiso 0.330(7) 1 calc R U P C 2
O54 O 0.053852 0.203375 0.404305 0.103 Uani 0.330(7) 1 d G . P C 2
H54A H 0.021919 0.221369 0.438937 0.155 Uiso 0.330(7) 1 d DG U P C 2
H54B H 0.085000 0.235610 0.387400 0.155 Uiso 0.330(7) 1 d DG U P C 2

loop_
_atom_site_aniso_label
_atom_site_aniso_U_11
_atom_site_aniso_U_22
_atom_site_aniso_U_33
_atom_site_aniso_U_23
_atom_site_aniso_U_13
_atom_site_aniso_U_12
U1 0.02351(11) 0.02741(10) 0.01526(9) 0.00053(10) 0.00320(7) 0.00160(11)
Cl1 0.0493(9) 0.0357(8) 0.0210(6) 0.0010(6) 0.0167(6) 0.0015(7)
O1 0.037(2) 0.034(2) 0.0238(19) -0.0065(17) 0.0093(17) -0.0033(18)
O2 0.022(2) 0.034(2) 0.0196(18) -0.0027(16) -0.0010(15) 0.0002(17)
O10 0.018(2) 0.034(2) 0.0188(18) 0.0021(16) -0.0019(15) -0.0002(16)
O15 0.027(2) 0.044(2) 0.0219(19) 0.0091(17) -0.0020(17) 0.0016(18)
O26 0.031(2) 0.040(2) 0.027(2) 0.0074(18) 0.0094(17) 0.0123(19)
O31 0.029(2) 0.040(2) 0.0221(19) -0.0018(17) 0.0067(17) -0.0002(18)
N7 0.027(3) 0.027(2) 0.017(2) 0.0002(18) 0.0047(19) 0.002(2)
N23 0.022(2) 0.031(3) 0.019(2) 0.0013(19) 0.0044(19) 0.003(2)
C1 0.032(3) 0.027(3) 0.017(3) 0.001(2) 0.010(2) 0.002(2)
C2 0.037(3) 0.029(3) 0.019(3) 0.006(2) 0.007(2) 0.004(3)
C3 0.046(3) 0.034(3) 0.018(3) 0.002(3) 0.012(2) 0.009(3)
C4 0.056(4) 0.039(4) 0.028(3) -0.001(3) 0.020(3) 0.009(3)
C5 0.051(4) 0.032(3) 0.025(3) 0.002(3) 0.012(3) 0.012(3)
C6 0.035(3) 0.032(3) 0.020(3) 0.001(2) 0.009(2) -0.001(3)
C8 0.028(3) 0.030(3) 0.031(3) 0.002(2) 0.011(3) 0.005(3)
C9 0.023(3) 0.024(3) 0.031(3) -0.001(2) 0.009(2) 0.003(2)
C10 0.024(3) 0.026(3) 0.024(3) -0.008(2) 0.001(2) 0.002(2)
C11 0.025(3) 0.025(3) 0.028(3) -0.005(2) 0.002(2) 0.005(2)
C12 0.036(4) 0.031(3) 0.031(3) 0.005(3) -0.002(3) 0.002(3)
C13 0.020(3) 0.042(4) 0.049(4) 0.001(3) -0.007(3) 0.008(3)
C14 0.024(3) 0.040(4) 0.049(4) 0.007(3) 0.007(3) 0.002(3)
C16 0.050(4) 0.065(5) 0.041(4) 0.015(3) -0.009(3) -0.003(4)
C17 0.040(4) 0.056(4) 0.024(3) 0.001(3) -0.008(3) 0.001(3)
C18 0.061(5) 0.058(5) 0.038(4) 0.012(4) -0.014(4) -0.010(4)
C19 0.044(5) 0.100(7) 0.047(4) -0.019(5) -0.010(4) 0.018(5)
C20 0.051(5) 0.096(7) 0.020(3) -0.011(4) -0.002(3) -0.018(5)
C21 0.081(6) 0.071(5) 0.022(3) -0.002(3) -0.001(4) -0.032(5)
C22 0.065(5) 0.063(5) 0.032(4) -0.007(3) 0.004(3) -0.008(4)
C24 0.027(3) 0.031(3) 0.021(3) 0.003(2) 0.004(2) 0.000(3)
C25 0.029(3) 0.037(3) 0.019(3) -0.001(2) 0.007(2) 0.003(3)
C26 0.024(3) 0.035(3) 0.020(3) 0.005(2) -0.002(2) 0.000(3)
C27 0.025(3) 0.033(3) 0.013(2) -0.001(2) 0.002(2) 0.003(3)
C28 0.028(3) 0.038(3) 0.020(3) -0.007(2) 0.001(2) 0.005(3)
C29 0.043(4) 0.031(3) 0.023(3) 0.000(2) 0.004(3) 0.008(3)
C30 0.041(3) 0.030(3) 0.018(3) -0.003(2) 0.009(2) 0.000(3)
C32 0.039(4) 0.048(4) 0.033(3) -0.015(3) 0.012(3) -0.010(3)
C33 0.026(3) 0.033(3) 0.031(3) -0.005(3) 0.010(3) -0.002(3)
C34 0.037(3) 0.032(3) 0.029(3) -0.002(3) 0.001(3) -0.002(3)
C35 0.054(4) 0.040(4) 0.025(3) 0.009(3) 0.007(3) -0.008(3)
C36 0.053(4) 0.053(4) 0.037(4) 0.003(3) 0.025(3) -0.005(4)
C37 0.036(4) 0.055(4) 0.054(4) 0.005(3) 0.014(3) 0.011(3)
C38 0.047(4) 0.044(4) 0.030(3) 0.011(3) 0.006(3) 0.001(3)
N39 0.035(3) 0.034(3) 0.021(2) -0.002(2) 0.003(2) -0.009(2)
C40 0.034(4) 0.054(4) 0.039(3) 0.001(3) -0.005(3) -0.008(3)
C41 0.037(3) 0.041(3) 0.036(3) 0.007(3) 0.014(3) -0.005(3)
C42 0.045(4) 0.033(3) 0.037(3) -0.004(3) -0.015(3) -0.004(3)
C43 0.039(4) 0.062(5) 0.066(5) -0.015(4) 0.013(4) -0.005(4)
C44 0.049(5) 0.075(6) 0.126(8) -0.035(6) 0.007(5) 0.003(4)
C45 0.091(6) 0.050(4) 0.037(4) -0.003(3) 0.027(4) -0.032(4)
C46 0.119(11) 0.080(8) 0.090(12) -0.025(8) 0.080(10) -0.023(8)
C47 0.114(13) 0.066(9) 0.080(11) -0.004(7) 0.078(10) -0.013(9)
C46B 0.120(11) 0.076(9) 0.092(12) -0.022(9) 0.081(10) -0.028(9)
C47B 0.118(14) 0.072(11) 0.082(13) -0.006(9) 0.079(12) -0.022(11)
O49 0.053(5) 0.114(7) 0.074(5) 0.021(5) 0.011(5) -0.001(5)
C48 0.057(7) 0.062(7) 0.080(7) 0.011(6) 0.010(6) -0.016(5)
C49 0.051(6) 0.076(6) 0.072(6) 0.018(5) 0.005(5) -0.016(5)
C50 0.060(7) 0.086(8) 0.067(7) 0.026(6) -0.009(6) -0.022(6)
O52 0.065(11) 0.062(10) 0.092(11) 0.011(8) 0.026(10) -0.012(9)
C51 0.060(11) 0.047(10) 0.102(12) 0.011(9) 0.040(10) -0.007(9)
C52 0.057(10) 0.047(9) 0.092(11) 0.016(8) 0.035(9) -0.008(7)
C53 0.060(11) 0.052(10) 0.089(12) 0.013(9) 0.031(10) -0.004(9)
O54 0.136 0.088 0.102 0.000 0.060 0.000

loop_
_atom_type_symbol
_atom_type_description
_atom_type_scat_dispersion_real
_atom_type_scat_dispersion_imag
_atom_type_scat_source
C C 0.0033 0.0016 'International Tables Vol C Tables 4.2.6.8 and 6.1.1.4'
H H 0.0000 0.0000 'International Tables Vol C Tables 4.2.6.8 and 6.1.1.4'
Cl Cl 0.1484 0.1585 'International Tables Vol C Tables 4.2.6.8 and 6.1.1.4'
N N 0.0061 0.0033 'International Tables Vol C Tables 4.2.6.8 and 6.1.1.4'
O O 0.0106 0.0060 'International Tables Vol C Tables 4.2.6.8 and 6.1.1.4'
U U -9.6767 9.6646 'International Tables Vol C Tables 4.2.6.8 and 6.1.1.4'

loop_
_geom_angle_atom_site_label_1
_geom_angle_atom_site_label_2
_geom_angle_atom_site_label_3
_geom_angle
_geom_angle_site_symmetry_1
_geom_angle_site_symmetry_3
_geom_angle_publ_flag
O1 U1 O2 175.39(15) . . ?
O1 U1 O26 92.33(16) . . ?
O2 U1 O26 88.31(15) . . ?
O1 U1 O10 92.06(15) . . ?
O2 U1 O10 88.88(14) . . ?
O26 U1 O10 159.93(12) . . ?
O1 U1 N7 85.72(15) . . ?
O2 U1 N7 90.39(15) . . ?
O26 U1 N7 130.56(13) . . ?
O10 U1 N7 69.32(12) . . ?
O1 U1 N23 87.13(15) . . ?
O2 U1 N23 88.87(14) . . ?
O26 U1 N23 68.22(13) . . ?
O10 U1 N23 131.58(12) . . ?
N7 U1 N23 62.34(13) . . ?
O1 U1 Cl1 92.48(12) . . ?
O2 U1 Cl1 92.13(11) . . ?
O26 U1 Cl1 79.93(9) . . ?
O10 U1 Cl1 80.32(9) . . ?
N7 U1 Cl1 149.48(10) . . ?
N23 U1 Cl1 148.10(10) . . ?
C10 O10 U1 129.8(3) . . ?
C11 O15 C16 115.4(4) . . ?
C26 O26 U1 135.2(3) . . ?
C27 O31 C32 116.1(4) . . ?
C8 N7 C6 117.8(4) . . ?
C8 N7 U1 123.1(3) . . ?
C6 N7 U1 117.9(3) . . ?
C24 N23 C1 117.1(4) . . ?
C24 N23 U1 125.4(3) . . ?
C1 N23 U1 117.0(3) . . ?
C6 C1 C2 118.9(5) . . ?
C6 C1 N23 116.2(4) . . ?
C2 C1 N23 124.8(5) . . ?
C3 C2 C1 120.1(5) . . ?
C3 C2 H2 120.0 . . ?
C1 C2 H2 120.0 . . ?
C2 C3 C4 120.8(5) . . ?
C2 C3 H3 119.6 . . ?
C4 C3 H3 119.6 . . ?
C3 C4 C5 120.0(5) . . ?
C3 C4 H4 120.0 . . ?
C5 C4 H4 120.0 . . ?
C6 C5 C4 119.7(5) . . ?
C6 C5 H5 120.1 . . ?
C4 C5 H5 120.1 . . ?
C5 C6 C1 120.4(5) . . ?
C5 C6 N7 122.5(5) . . ?
C1 C6 N7 117.1(5) . . ?
N7 C8 C9 127.0(5) . . ?
N7 C8 H8 116.5 . . ?
C9 C8 H8 116.5 . . ?
C10 C9 C14 120.7(5) . . ?
C10 C9 C8 121.3(5) . . ?
C14 C9 C8 117.8(5) . . ?
O10 C10 C9 123.2(5) . . ?
O10 C10 C11 119.7(5) . . ?
C9 C10 C11 117.0(5) . . ?
O15 C11 C12 124.8(5) . . ?
O15 C11 C10 115.1(5) . . ?
C12 C11 C10 120.2(5) . . ?
C11 C12 C13 121.6(5) . . ?
C11 C12 H12 119.2 . . ?
C13 C12 H12 119.2 . . ?
C14 C13 C12 119.5(5) . . ?
C14 C13 H13 120.2 . . ?
C12 C13 H13 120.2 . . ?
C13 C14 C9 120.9(6) . . ?
C13 C14 H14 119.6 . . ?
C9 C14 H14 119.6 . . ?
O15 C16 C17 109.8(5) . . ?
O15 C16 H16A 109.7 . . ?
C17 C16 H16A 109.7 . . ?
O15 C16 H16B 109.7 . . ?
C17 C16 H16B 109.7 . . ?
H16A C16 H16B 108.2 . . ?
C22 C17 C18 119.5(7) . . ?
C22 C17 C16 121.0(7) . . ?
C18 C17 C16 119.4(7) . . ?
C17 C18 C19 119.8(7) . . ?
C17 C18 H18 120.1 . . ?
C19 C18 H18 120.1 . . ?
C20 C19 C18 118.9(7) . . ?
C20 C19 H19 120.6 . . ?
C18 C19 H19 120.6 . . ?
C19 C20 C21 119.3(7) . . ?
C19 C20 H20 120.4 . . ?
C21 C20 H20 120.4 . . ?
C20 C21 C22 120.9(8) . . ?
C20 C21 H21 119.5 . . ?
C22 C21 H21 119.5 . . ?
C17 C22 C21 121.6(8) . . ?
C17 C22 H22 119.2 . . ?
C21 C22 H22 119.2 . . ?
N23 C24 C25 126.7(5) . . ?
N23 C24 H24 116.7 . . ?
C25 C24 H24 116.7 . . ?
C30 C25 C26 121.4(5) . . ?
C30 C25 C24 117.0(5) . . ?
C26 C25 C24 121.3(5) . . ?
O26 C26 C25 121.8(5) . . ?
O26 C26 C27 121.6(5) . . ?
C25 C26 C27 116.5(5) . . ?
C28 C27 O31 117.4(5) . . ?
C28 C27 C26 121.4(5) . . ?
O31 C27 C26 121.0(5) . . ?
C27 C28 C29 120.5(5) . . ?
C27 C28 H28 119.7 . . ?
C29 C28 H28 119.7 . . ?
C30 C29 C28 120.5(5) . . ?
C30 C29 H29 119.8 . . ?
C28 C29 H29 119.8 . . ?
C29 C30 C25 119.6(5) . . ?
C29 C30 H30 120.2 . . ?
C25 C30 H30 120.2 . . ?
O31 C32 C33 107.3(4) . . ?
O31 C32 H32A 110.3 . . ?
C33 C32 H32A 110.3 . . ?
O31 C32 H32B 110.3 . . ?
C33 C32 H32B 110.3 . . ?
H32A C32 H32B 108.5 . . ?
C38 C33 C34 118.6(5) . . ?
C38 C33 C32 120.6(5) . . ?
C34 C33 C32 120.7(5) . . ?
C35 C34 C33 120.7(6) . . ?
C35 C34 H34 119.6 . . ?
C33 C34 H34 119.6 . . ?
C34 C35 C36 120.6(5) . . ?
C34 C35 H35 119.7 . . ?
C36 C35 H35 119.7 . . ?
C37 C36 C35 119.9(6) . . ?
C37 C36 H36 120.0 . . ?
C35 C36 H36 120.0 . . ?
C36 C37 C38 119.2(6) . . ?
C36 C37 H37 120.4 . . ?
C38 C37 H37 120.4 . . ?
C33 C38 C37 121.0(5) . . ?
C33 C38 H38 119.5 . . ?
C37 C38 H38 119.5 . . ?
C40 N39 C41 109.6(4) . . ?
C40 N39 C45 110.1(5) . . ?
C41 N39 C45 109.7(4) . . ?
C40 N39 C42 110.0(4) . . ?
C41 N39 C42 110.1(4) . . ?
C45 N39 C42 107.4(5) . . ?
N39 C40 H40A 109.5 . . ?
N39 C40 H40B 109.5 . . ?
H40A C40 H40B 109.5 . . ?
N39 C40 H40C 109.5 . . ?
H40A C40 H40C 109.5 . . ?
H40B C40 H40C 109.5 . . ?
N39 C41 H41A 109.5 . . ?
N39 C41 H41B 109.5 . . ?
H41A C41 H41B 109.5 . . ?
N39 C41 H41C 109.5 . . ?
H41A C41 H41C 109.5 . . ?
H41B C41 H41C 109.5 . . ?
C43 C42 N39 115.6(5) . . ?
C43 C42 H42A 108.4 . . ?
N39 C42 H42A 108.4 . . ?
C43 C42 H42B 108.4 . . ?
N39 C42 H42B 108.4 . . ?
H42A C42 H42B 107.5 . . ?
C42 C43 C44 109.9(6) . . ?
C42 C43 H43A 109.7 . . ?
C44 C43 H43A 109.7 . . ?
C42 C43 H43B 109.7 . . ?
C44 C43 H43B 109.7 . . ?
H43A C43 H43B 108.2 . . ?
C43 C44 H44A 109.5 . . ?
C43 C44 H44B 109.5 . . ?
H44A C44 H44B 109.5 . . ?
C43 C44 H44C 109.5 . . ?
H44A C44 H44C 109.5 . . ?
H44B C44 H44C 109.5 . . ?
C46 C45 N39 119.1(10) . . ?
C46B C45 N39 113.7(13) . . ?
C46 C45 H45A 107.5 . . ?
N39 C45 H45A 107.5 . . ?
C46 C45 H45B 107.5 . . ?
N39 C45 H45B 107.5 . . ?
H45A C45 H45B 107.0 . . ?
C45 C46 C47 102.3(14) . . ?
C45 C46 H46A 111.3 . . ?
C47 C46 H46A 111.3 . . ?
C45 C46 H46B 111.3 . . ?
C47 C46 H46B 111.3 . . ?
H46A C46 H46B 109.2 . . ?
C46 C47 H47A 109.5 . . ?
C46 C47 H47B 109.5 . . ?
H47A C47 H47B 109.5 . . ?
C46 C47 H47C 109.5 . . ?
H47A C47 H47C 109.5 . . ?
H47B C47 H47C 109.5 . . ?
C45 C46B C47B 125(3) . . ?
C45 C46B H46C 106.0 . . ?
C47B C46B H46C 106.0 . . ?
C45 C46B H46D 106.0 . . ?
C47B C46B H46D 106.0 . . ?
H46C C46B H46D 106.3 . . ?
C46B C47B H47D 109.5 . . ?
C46B C47B H47E 109.5 . . ?
H47D C47B H47E 109.5 . . ?
C46B C47B H47F 109.5 . . ?
H47D C47B H47F 109.5 . . ?
H47E C47B H47F 109.5 . . ?
C49 C48 H48A 109.5 . . ?
C49 C48 H48B 109.5 . . ?
H48A C48 H48B 109.5 . . ?
C49 C48 H48C 109.5 . . ?
H48A C48 H48C 109.5 . . ?
H48B C48 H48C 109.5 . . ?
O49 C49 C48 121.0(9) . . ?
O49 C49 C50 121.2(9) . . ?
C48 C49 C50 117.7(9) . . ?
C49 C50 H50A 109.5 . . ?
C49 C50 H50B 109.5 . . ?
H50A C50 H50B 109.5 . . ?
C49 C50 H50C 109.5 . . ?
H50A C50 H50C 109.5 . . ?
H50B C50 H50C 109.5 . . ?
C52 C51 H51A 109.5 . . ?
C52 C51 H51B 109.5 . . ?
H51A C51 H51B 109.5 . . ?
C52 C51 H51C 109.5 . . ?
H51A C51 H51C 109.5 . . ?
H51B C51 H51C 109.5 . . ?
O52 C52 C53 117.7(18) . . ?
O52 C52 C51 122.9(19) . . ?
C53 C52 C51 118.7(11) . . ?
C52 C53 H53A 109.5 . . ?
C52 C53 H53B 109.5 . . ?
H53A C53 H53B 109.5 . . ?
C52 C53 H53C 109.5 . . ?
H53A C53 H53C 109.5 . . ?
H53B C53 H53C 109.5 . . ?
H54A O54 H54B 104.5 . . ?

loop_
_geom_bond_atom_site_label_1
_geom_bond_atom_site_label_2
_geom_bond_distance
_geom_bond_site_symmetry_2
_geom_bond_publ_flag
U1 O1 1.776(4) . ?
U1 O2 1.783(3) . ?
U1 O26 2.262(4) . ?
U1 O10 2.274(3) . ?
U1 N7 2.567(4) . ?
U1 N23 2.609(4) . ?
U1 Cl1 2.7389(13) . ?
O10 C10 1.315(6) . ?
O15 C11 1.366(6) . ?
O15 C16 1.424(7) . ?
O26 C26 1.302(6) . ?
O31 C27 1.380(6) . ?
O31 C32 1.449(7) . ?
N7 C8 1.294(7) . ?
N7 C6 1.428(6) . ?
N23 C24 1.303(7) . ?
N23 C1 1.426(6) . ?
C1 C6 1.397(7) . ?
C1 C2 1.401(7) . ?
C2 C3 1.376(7) . ?
C2 H2 0.9500 . ?
C3 C4 1.377(8) . ?
C3 H3 0.9500 . ?
C4 C5 1.390(7) . ?
C4 H4 0.9500 . ?
C5 C6 1.387(7) . ?
C5 H5 0.9500 . ?
C8 C9 1.440(7) . ?
C8 H8 0.9500 . ?
C9 C10 1.404(7) . ?
C9 C14 1.406(8) . ?
C10 C11 1.440(7) . ?
C11 C12 1.369(8) . ?
C12 C13 1.391(8) . ?
C12 H12 0.9500 . ?
C13 C14 1.361(8) . ?
C13 H13 0.9500 . ?
C14 H14 0.9500 . ?
C16 C17 1.519(9) . ?
C16 H16A 0.9900 . ?
C16 H16B 0.9900 . ?
C17 C22 1.327(9) . ?
C17 C18 1.365(10) . ?
C18 C19 1.425(11) . ?
C18 H18 0.9500 . ?
C19 C20 1.359(11) . ?
C19 H19 0.9500 . ?
C20 C21 1.362(11) . ?
C20 H20 0.9500 . ?
C21 C22 1.364(10) . ?
C21 H21 0.9500 . ?
C22 H22 0.9500 . ?
C24 C25 1.444(7) . ?
C24 H24 0.9500 . ?
C25 C30 1.405(7) . ?
C25 C26 1.423(7) . ?
C26 C27 1.425(7) . ?
C27 C28 1.372(8) . ?
C28 C29 1.400(8) . ?
C28 H28 0.9500 . ?
C29 C30 1.372(7) . ?
C29 H29 0.9500 . ?
C30 H30 0.9500 . ?
C32 C33 1.499(8) . ?
C32 H32A 0.9900 . ?
C32 H32B 0.9900 . ?
C33 C38 1.382(8) . ?
C33 C34 1.387(7) . ?
C34 C35 1.363(8) . ?
C34 H34 0.9500 . ?
C35 C36 1.386(9) . ?
C35 H35 0.9500 . ?
C36 C37 1.374(9) . ?
C36 H36 0.9500 . ?
C37 C38 1.396(8) . ?
C37 H37 0.9500 . ?
C38 H38 0.9500 . ?
N39 C40 1.488(7) . ?
N39 C41 1.493(7) . ?
N39 C45 1.504(7) . ?
N39 C42 1.520(8) . ?
C40 H40A 0.9800 . ?
C40 H40B 0.9800 . ?
C40 H40C 0.9800 . ?
C41 H41A 0.9800 . ?
C41 H41B 0.9800 . ?
C41 H41C 0.9800 . ?
C42 C43 1.501(9) . ?
C42 H42A 0.9900 . ?
C42 H42B 0.9900 . ?
C43 C44 1.520(10) . ?
C43 H43A 0.9900 . ?
C43 H43B 0.9900 . ?
C44 H44A 0.9800 . ?
C44 H44B 0.9800 . ?
C44 H44C 0.9800 . ?
C45 C46 1.487(14) . ?
C45 C46B 1.493(17) . ?
C45 H45A 0.9900 . ?
C45 H45B 0.9900 . ?
C46 C47 1.563(15) . ?
C46 H46A 0.9900 . ?
C46 H46B 0.9900 . ?
C47 H47A 0.9800 . ?
C47 H47B 0.9800 . ?
C47 H47C 0.9800 . ?
C46B C47B 1.567(16) . ?
C46B H46C 0.9900 . ?
C46B H46D 0.9900 . ?
C47B H47D 0.9800 . ?
C47B H47E 0.9800 . ?
C47B H47F 0.9800 . ?
O49 C49 1.2098(10) . ?
C48 C49 1.5198(10) . ?
C48 H48A 0.9800 . ?
C48 H48B 0.9800 . ?
C48 H48C 0.9800 . ?
C49 C50 1.5198(10) . ?
C50 H50A 0.9800 . ?
C50 H50B 0.9800 . ?
C50 H50C 0.9800 . ?
O52 C52 1.211(10) . ?
C51 C52 1.521(10) . ?
C51 H51A 0.9800 . ?
C51 H51B 0.9800 . ?
C51 H51C 0.9800 . ?
C52 C53 1.514(10) . ?
C53 H53A 0.9800 . ?
C53 H53B 0.9800 . ?
C53 H53C 0.9800 . ?
O54 H54A 0.8700 . ?
O54 H54B 0.8699 . ?

loop_
_geom_torsion_atom_site_label_1
_geom_torsion_atom_site_label_2
_geom_torsion_atom_site_label_3
_geom_torsion_atom_site_label_4
_geom_torsion
_geom_torsion_site_symmetry_1
_geom_torsion_site_symmetry_2
_geom_torsion_site_symmetry_3
_geom_torsion_site_symmetry_4
_geom_torsion_publ_flag
C24 N23 C1 C6 -148.1(5) . . . . ?
U1 N23 C1 C6 24.0(6) . . . . ?
C24 N23 C1 C2 32.6(8) . . . . ?
U1 N23 C1 C2 -155.2(4) . . . . ?
C6 C1 C2 C3 1.0(8) . . . . ?
N23 C1 C2 C3 -179.8(5) . . . . ?
C1 C2 C3 C4 -1.7(9) . . . . ?
C2 C3 C4 C5 0.4(9) . . . . ?
C3 C4 C5 C6 1.6(9) . . . . ?
C4 C5 C6 C1 -2.3(9) . . . . ?
C4 C5 C6 N7 -179.9(5) . . . . ?
C2 C1 C6 C5 1.0(8) . . . . ?
N23 C1 C6 C5 -178.3(5) . . . . ?
C2 C1 C6 N7 178.8(5) . . . . ?
N23 C1 C6 N7 -0.5(7) . . . . ?
C8 N7 C6 C5 -37.9(8) . . . . ?
U1 N7 C6 C5 153.9(5) . . . . ?
C8 N7 C6 C1 144.3(5) . . . . ?
U1 N7 C6 C1 -23.9(6) . . . . ?
C6 N7 C8 C9 172.0(5) . . . . ?
U1 N7 C8 C9 -20.5(8) . . . . ?
N7 C8 C9 C10 -14.3(9) . . . . ?
N7 C8 C9 C14 170.7(5) . . . . ?
U1 O10 C10 C9 44.0(7) . . . . ?
U1 O10 C10 C11 -138.1(4) . . . . ?
C14 C9 C10 O10 -178.4(5) . . . . ?
C8 C9 C10 O10 6.8(8) . . . . ?
C14 C9 C10 C11 3.7(8) . . . . ?
C8 C9 C10 C11 -171.2(5) . . . . ?
C16 O15 C11 C12 1.3(8) . . . . ?
C16 O15 C11 C10 -178.8(5) . . . . ?
O10 C10 C11 O15 -0.9(7) . . . . ?
C9 C10 C11 O15 177.1(4) . . . . ?
O10 C10 C11 C12 178.9(5) . . . . ?
C9 C10 C11 C12 -3.0(8) . . . . ?
O15 C11 C12 C13 -179.7(5) . . . . ?
C10 C11 C12 C13 0.4(8) . . . . ?
C11 C12 C13 C14 1.7(9) . . . . ?
C12 C13 C14 C9 -1.0(9) . . . . ?
C10 C9 C14 C13 -1.7(9) . . . . ?
C8 C9 C14 C13 173.3(5) . . . . ?
C11 O15 C16 C17 -171.8(5) . . . . ?
O15 C16 C17 C22 -124.1(6) . . . . ?
O15 C16 C17 C18 60.3(8) . . . . ?
C22 C17 C18 C19 -0.8(9) . . . . ?
C16 C17 C18 C19 174.9(5) . . . . ?
C17 C18 C19 C20 -1.7(9) . . . . ?
C18 C19 C20 C21 3.0(10) . . . . ?
C19 C20 C21 C22 -1.9(10) . . . . ?
C18 C17 C22 C21 2.1(10) . . . . ?
C16 C17 C22 C21 -173.6(6) . . . . ?
C20 C21 C22 C17 -0.7(10) . . . . ?
C1 N23 C24 C25 -173.4(5) . . . . ?
U1 N23 C24 C25 15.2(8) . . . . ?
N23 C24 C25 C30 -170.5(5) . . . . ?
N23 C24 C25 C26 14.7(8) . . . . ?
U1 O26 C26 C25 -44.4(7) . . . . ?
U1 O26 C26 C27 136.0(4) . . . . ?
C30 C25 C26 O26 179.5(5) . . . . ?
C24 C25 C26 O26 -5.9(8) . . . . ?
C30 C25 C26 C27 -0.8(7) . . . . ?
C24 C25 C26 C27 173.7(5) . . . . ?
C32 O31 C27 C28 -129.0(5) . . . . ?
C32 O31 C27 C26 55.2(6) . . . . ?
O26 C26 C27 C28 -178.2(5) . . . . ?
C25 C26 C27 C28 2.2(7) . . . . ?
O26 C26 C27 O31 -2.6(8) . . . . ?
C25 C26 C27 O31 177.7(4) . . . . ?
O31 C27 C28 C29 -177.2(4) . . . . ?
C26 C27 C28 C29 -1.5(8) . . . . ?
C27 C28 C29 C30 -0.6(8) . . . . ?
C28 C29 C30 C25 1.9(8) . . . . ?
C26 C25 C30 C29 -1.1(8) . . . . ?
C24 C25 C30 C29 -175.9(5) . . . . ?
C27 O31 C32 C33 163.7(4) . . . . ?
O31 C32 C33 C38 -93.5(6) . . . . ?
O31 C32 C33 C34 82.5(7) . . . . ?
C38 C33 C34 C35 0.3(9) . . . . ?
C32 C33 C34 C35 -175.7(5) . . . . ?
C33 C34 C35 C36 0.7(9) . . . . ?
C34 C35 C36 C37 -2.0(10) . . . . ?
C35 C36 C37 C38 2.1(10) . . . . ?
C34 C33 C38 C37 -0.1(9) . . . . ?
C32 C33 C38 C37 175.9(6) . . . . ?
C36 C37 C38 C33 -1.1(10) . . . . ?
C40 N39 C42 C43 54.3(7) . . . . ?
C41 N39 C42 C43 -66.6(6) . . . . ?
C45 N39 C42 C43 174.1(5) . . . . ?
N39 C42 C43 C44 174.4(5) . . . . ?
C40 N39 C45 C46 -68(2) . . . . ?
C41 N39 C45 C46 53(2) . . . . ?
C42 N39 C45 C46 173(2) . . . . ?
C40 N39 C45 C46B -56(3) . . . . ?
C41 N39 C45 C46B 65(3) . . . . ?
C42 N39 C45 C46B -175(3) . . . . ?
N39 C45 C46 C47 -178.1(12) . . . . ?
N39 C45 C46B C47B 178(3) . . . . ?
